data_4130897
loop_
_publ_author_name
'Zhylitskaya, Halina'
'Cybi\'nska, Joanna'
'Chmielewski, Piotr'
'Lis, Tadeusz'
'St\;epie\'n, Marcin'

_publ_section_title
;
 Bandgap Engineering in \p-Extended Pyrroles. A Modular Approach to
 Electron-Deficient Chromophores with Multi-Redox Activity.
;
_journal_issue 35
_journal_name_full 'Journal of the American Chemical Society'
_journal_page_first 11390
_journal_page_last 11398
_journal_paper_doi 10.1021/jacs.6b07826
_journal_volume 138
_journal_year 2016
_chemical_formula_sum 'C146 H112 Cl18 N8 O8'
_chemical_formula_weight 2744.53
_space_group_crystal_system tetragonal
_space_group_IT_number 82
_space_group_name_Hall 'I -4'
_space_group_name_H-M_alt 'I -4'
_atom_sites_solution_hydrogens geom
_audit_creation_method SHELXL-2013
_cell_angle_alpha 90
_cell_angle_beta 90
_cell_angle_gamma 90
_cell_formula_units_Z 2
_cell_length_a 28.178(8)
_cell_length_b 28.178(8)
_cell_length_c 8.7335(18)
_cell_measurement_temperature 80(2)
_cell_volume 6934(3)
_computing_structure_refinement 'SHELXL-2013 (Sheldrick, 2013)'
_diffrn_ambient_temperature 80(2)
_diffrn_measured_fraction_theta_full 0.996
_diffrn_measured_fraction_theta_max 0.898
_diffrn_radiation_type MoK\a
_diffrn_radiation_wavelength 0.71073
_diffrn_reflns_av_R_equivalents 0.0420
_diffrn_reflns_av_unetI/netI 0.0966
_diffrn_reflns_Laue_measured_fraction_full 0.996
_diffrn_reflns_Laue_measured_fraction_max 0.898
_diffrn_reflns_limit_h_max 39
_diffrn_reflns_limit_h_min -33
_diffrn_reflns_limit_k_max 25
_diffrn_reflns_limit_k_min -35
_diffrn_reflns_limit_l_max 11
_diffrn_reflns_limit_l_min -12
_diffrn_reflns_number 10329
_diffrn_reflns_point_group_measured_fraction_full 0.997
_diffrn_reflns_point_group_measured_fraction_max 0.897
_diffrn_reflns_theta_full 25.500
_diffrn_reflns_theta_max 30.615
_diffrn_reflns_theta_min 2.838
_exptl_absorpt_coefficient_mu 0.414
_exptl_crystal_density_diffrn 1.314
_exptl_crystal_F_000 2828
_exptl_crystal_size_max 0.800
_exptl_crystal_size_mid 0.080
_exptl_crystal_size_min 0.050
_refine_diff_density_max 0.792
_refine_diff_density_min -0.440
_refine_diff_density_rms 0.092
_refine_ls_abs_structure_details
;
 Refined as an inversion twin.
;
_refine_ls_abs_structure_Flack 0.43(11)
_refine_ls_extinction_method none
_refine_ls_goodness_of_fit_ref 1.047
_refine_ls_hydrogen_treatment constr
_refine_ls_matrix_type full
_refine_ls_number_parameters 443
_refine_ls_number_reflns 7831
_refine_ls_number_restraints 19
_refine_ls_restrained_S_all 1.053
_refine_ls_R_factor_all 0.1072
_refine_ls_R_factor_gt 0.0746
_refine_ls_shift/su_max 0.001
_refine_ls_shift/su_mean 0.000
_refine_ls_structure_factor_coef Fsqd
_refine_ls_weighting_details
;
 w=1/[\s^2^(Fo^2^)+(0.1009P)^2^+1.5772P]
 where P=(Fo^2^+2Fc^2^)/3
;
_refine_ls_weighting_scheme calc
_refine_ls_wR_factor_gt 0.1733
_refine_ls_wR_factor_ref 0.1941
_reflns_Friedel_coverage 0.885
_reflns_Friedel_fraction_full 0.998
_reflns_Friedel_fraction_max 0.896
_reflns_number_gt 5759
_reflns_number_total 7831
_reflns_threshold_expression 'I > 2\s(I)'
_cod_data_source_file ja6b07826_si_005.cif
_cod_data_source_block HZ145CA
_cod_original_cell_volume 6934(4)
_cod_database_code 4130897
_shelx_space_group_comment
;
The symmetry employed for this shelxl refinement is uniquely defined
by the following loop, which should always be used as a source of
symmetry information in preference to the above space-group names.
They are only intended as comments.
;
_shelx_estimated_absorpt_t_min 0.733
_shelx_estimated_absorpt_t_max 0.980
_shelxl_version_number 2013-2

loop_
_space_group_symop_operation_xyz
'x, y, z'
'-x, -y, z'
'y, -x, -z'
'-y, x, -z'
'x+1/2, y+1/2, z+1/2'
'-x+1/2, -y+1/2, z+1/2'
'y+1/2, -x+1/2, -z+1/2'
'-y+1/2, x+1/2, -z+1/2'

loop_
_atom_site_label
_atom_site_type_symbol
_atom_site_fract_x
_atom_site_fract_y
_atom_site_fract_z
_atom_site_U_iso_or_equiv
_atom_site_adp_type
_atom_site_occupancy
_atom_site_site_symmetry_order
_atom_site_calc_flag
_atom_site_refinement_flags_posn
_atom_site_refinement_flags_adp
_atom_site_refinement_flags_occupancy
_atom_site_disorder_assembly
_atom_site_disorder_group
N1 N 0.51910(16) 0.92909(16) 0.7405(7) 0.0205(11) Uani 1 1 d . . . . .
H1 H 0.5117 0.9574 0.7759 0.025 Uiso 0.5 1 calc R U P . .
C1 C 0.56437(18) 0.91429(19) 0.7038(7) 0.0176(12) Uani 1 1 d . . . . .
C2 C 0.56052(18) 0.86756(18) 0.6375(7) 0.0149(11) Uani 1 1 d . . . . .
C3 C 0.51279(18) 0.85465(18) 0.6421(7) 0.0156(11) Uani 1 1 d . . . . .
C4 C 0.48732(18) 0.89320(18) 0.7137(7) 0.0160(11) Uani 1 1 d . . . . .
C5 C 0.58774(18) 0.83135(17) 0.5519(7) 0.0133(11) Uani 1 1 d . . . . .
C6 C 0.63365(18) 0.82412(19) 0.4987(7) 0.0178(12) Uani 1 1 d . . . . .
H6 H 0.6580 0.8464 0.5216 0.021 Uiso 1 1 calc R U . . .
C7 C 0.64384(19) 0.78318(19) 0.4098(7) 0.0168(12) Uani 1 1 d . . . . .
H7 H 0.6754 0.7783 0.3749 0.020 Uiso 1 1 calc R U . . .
C8 C 0.60970(19) 0.75024(18) 0.3724(7) 0.0142(11) Uani 1 1 d . . . . .
C9 C 0.56240(18) 0.75723(18) 0.4220(7) 0.0149(11) Uani 1 1 d . . . . .
C10 C 0.52432(18) 0.72731(18) 0.3810(7) 0.0141(11) Uani 1 1 d . . . . .
C11 C 0.47890(19) 0.73885(19) 0.4289(7) 0.0175(12) Uani 1 1 d . . . . .
H11 H 0.4534 0.7185 0.4014 0.021 Uiso 1 1 calc R U . . .
C12 C 0.46912(18) 0.77983(18) 0.5175(7) 0.0173(12) Uani 1 1 d . . . . .
H12 H 0.4375 0.7870 0.5478 0.021 Uiso 1 1 calc R U . . .
C13 C 0.50635(18) 0.80942(19) 0.5594(7) 0.0153(11) Uani 1 1 d . . . . .
C14 C 0.55266(17) 0.79693(18) 0.5109(7) 0.0129(10) Uani 1 1 d . . . . .
C15 C 0.62004(18) 0.70946(17) 0.2719(7) 0.0152(11) Uani 1 1 d . . . . .
C16 C 0.53359(18) 0.68619(18) 0.2805(7) 0.0165(11) Uani 1 1 d . . . . .
O1 O 0.65916(13) 0.70100(14) 0.2179(5) 0.0211(9) Uani 1 1 d . . . . .
O2 O 0.50302(13) 0.65965(14) 0.2375(6) 0.0259(10) Uani 1 1 d . . . . .
N2 N 0.58101(15) 0.68012(15) 0.2328(6) 0.0161(10) Uani 1 1 d . . . . .
C17 C 0.58818(19) 0.64737(19) 0.1058(7) 0.0172(12) Uani 1 1 d . . . . .
C18 C 0.5948(2) 0.59865(19) 0.1340(8) 0.0212(13) Uani 1 1 d . . . . .
C19 C 0.6013(2) 0.5693(2) 0.0068(8) 0.0262(14) Uani 1 1 d . . . . .
H19 H 0.6062 0.5363 0.0220 0.031 Uiso 1 1 calc R U . . .
C20 C 0.6007(2) 0.5872(2) -0.1415(8) 0.0282(15) Uani 1 1 d . . . . .
H20 H 0.6053 0.5666 -0.2263 0.034 Uiso 1 1 calc R U . . .
C21 C 0.5933(2) 0.6358(2) -0.1649(8) 0.0241(13) Uani 1 1 d . . . . .
H21 H 0.5924 0.6480 -0.2662 0.029 Uiso 1 1 calc R U . . .
C22 C 0.58726(19) 0.66641(19) -0.0408(7) 0.0169(11) Uani 1 1 d . . . . .
C23 C 0.5929(2) 0.5783(2) 0.2952(8) 0.0280(15) Uani 1 1 d . . . . .
H23 H 0.5909 0.6053 0.3692 0.034 Uiso 1 1 calc R U . . .
C24 C 0.6367(2) 0.5490(2) 0.3342(9) 0.0324(16) Uani 1 1 d . . . . .
H24A H 0.6651 0.5689 0.3243 0.049 Uiso 1 1 calc R U . . .
H24B H 0.6390 0.5220 0.2639 0.049 Uiso 1 1 calc R U . . .
H24C H 0.6342 0.5374 0.4396 0.049 Uiso 1 1 calc R U . . .
C25 C 0.5482(2) 0.5473(3) 0.3151(12) 0.045(2) Uani 1 1 d . . . . .
H25A H 0.5199 0.5664 0.2938 0.068 Uiso 1 1 calc R U . . .
H25B H 0.5468 0.5354 0.4204 0.068 Uiso 1 1 calc R U . . .
H25C H 0.5495 0.5205 0.2438 0.068 Uiso 1 1 calc R U . . .
C26 C 0.5788(2) 0.71940(19) -0.0695(7) 0.0196(12) Uani 1 1 d . . . . .
H26 H 0.5772 0.7353 0.0327 0.024 Uiso 1 1 calc R U . . .
C27 C 0.5309(2) 0.7272(2) -0.1493(9) 0.0295(15) Uani 1 1 d . . . . .
H27A H 0.5057 0.7120 -0.0895 0.044 Uiso 1 1 calc R U . . .
H27B H 0.5318 0.7133 -0.2520 0.044 Uiso 1 1 calc R U . . .
H27C H 0.5245 0.7613 -0.1572 0.044 Uiso 1 1 calc R U . . .
C28 C 0.6193(2) 0.7423(2) -0.1582(9) 0.0309(15) Uani 1 1 d . . . . .
H28A H 0.6123 0.7760 -0.1747 0.046 Uiso 1 1 calc R U . . .
H28B H 0.6229 0.7265 -0.2574 0.046 Uiso 1 1 calc R U . . .
H28C H 0.6489 0.7393 -0.0997 0.046 Uiso 1 1 calc R U . . .
C29 C 0.43946(18) 0.89398(18) 0.7569(7) 0.0164(11) Uani 1 1 d . . . . .
C30 C 0.41347(18) 0.84775(18) 0.7631(7) 0.0160(11) Uani 1 1 d . . . . .
C31 C 0.42974(19) 0.8113(2) 0.8577(7) 0.0194(12) Uani 1 1 d . . . . .
H31 H 0.4577 0.8159 0.9167 0.023 Uiso 1 1 calc R U . . .
C32 C 0.4055(2) 0.7683(2) 0.8667(8) 0.0234(14) Uani 1 1 d . . . . .
H32 H 0.4166 0.7438 0.9323 0.028 Uiso 1 1 calc R U . . .
C33 C 0.3647(2) 0.76152(19) 0.7783(8) 0.0251(14) Uani 1 1 d . . . . .
H33 H 0.3480 0.7323 0.7839 0.030 Uiso 1 1 calc R U . . .
C34 C 0.34826(19) 0.7976(2) 0.6815(8) 0.0229(13) Uani 1 1 d . . . . .
H34 H 0.3209 0.7927 0.6199 0.028 Uiso 1 1 calc R U . . .
C35 C 0.37242(19) 0.84104(19) 0.6760(8) 0.0195(12) Uani 1 1 d . . . . .
H35 H 0.3609 0.8660 0.6130 0.023 Uiso 1 1 calc R U . . .
C36 C 0.7807(2) 0.82842(19) 0.2070(8) 0.0239(13) Uani 1 1 d D . . . .
H36 H 0.8021 0.8282 0.2985 0.029 Uiso 1 1 calc R U . . .
Cl1 Cl 0.81319(5) 0.84954(6) 0.05035(19) 0.0292(4) Uani 1 1 d D . . . .
Cl2 Cl 0.76035(6) 0.77011(5) 0.1760(2) 0.0361(4) Uani 1 1 d D . . . .
Cl3 Cl 0.73226(6) 0.86638(6) 0.2468(2) 0.0362(4) Uani 1 1 d D . . . .
C37 C 0.5567(6) 0.9031(6) 0.196(3) 0.048(6) Uani 0.34 1 d D . P A -1
H37 H 0.5448 0.9015 0.3038 0.058 Uiso 0.34 1 calc R U P A -1
Cl4 Cl 0.5506(5) 0.8491(6) 0.1163(19) 0.050(3) Uani 0.34 1 d D . P A -1
Cl5 Cl 0.6177(2) 0.9205(3) 0.2004(12) 0.0585(18) Uani 0.34 1 d D . P A -1
Cl6 Cl 0.5254(4) 0.9455(4) 0.1014(12) 0.095(3) Uani 0.34 1 d D . P A -1
C38 C 0.5521(9) 0.8861(10) 0.213(5) 0.048(6) Uani 0.16 1 d D . P B -2
H38 H 0.5601 0.8690 0.3099 0.058 Uiso 0.16 1 calc R U P B -2
Cl41 Cl 0.5467(13) 0.8430(13) 0.082(5) 0.050(3) Uani 0.16 1 d D . P B -2
Cl51 Cl 0.5974(5) 0.9268(6) 0.190(3) 0.0585(18) Uani 0.16 1 d D . P B -2
Cl61 Cl 0.4983(8) 0.9107(6) 0.248(3) 0.127(11) Uani 0.16 1 d D . P B -2

loop_
_atom_site_aniso_label
_atom_site_aniso_U_11
_atom_site_aniso_U_22
_atom_site_aniso_U_33
_atom_site_aniso_U_23
_atom_site_aniso_U_13
_atom_site_aniso_U_12
N1 0.011(2) 0.013(2) 0.037(3) -0.005(2) 0.001(2) -0.0002(16)
C1 0.011(2) 0.014(2) 0.028(3) -0.003(2) -0.002(2) 0.0007(19)
C2 0.012(2) 0.010(2) 0.023(3) -0.006(2) -0.001(2) 0.0000(18)
C3 0.006(2) 0.011(2) 0.029(3) -0.004(2) 0.006(2) 0.0007(18)
C4 0.013(2) 0.009(2) 0.025(3) 0.000(2) 0.002(2) -0.0015(18)
C5 0.013(2) 0.008(2) 0.019(3) -0.004(2) 0.000(2) -0.0023(18)
C6 0.010(2) 0.014(2) 0.030(3) -0.001(2) 0.000(2) -0.0033(19)
C7 0.011(2) 0.016(2) 0.024(3) -0.004(2) -0.001(2) 0.001(2)
C8 0.015(2) 0.009(2) 0.019(3) -0.002(2) -0.002(2) 0.0060(18)
C9 0.013(2) 0.011(2) 0.021(3) -0.001(2) 0.000(2) -0.0017(19)
C10 0.010(2) 0.009(2) 0.023(3) -0.002(2) -0.001(2) -0.0014(18)
C11 0.014(2) 0.014(2) 0.025(3) -0.006(2) 0.002(2) -0.0032(19)
C12 0.008(2) 0.013(2) 0.031(3) -0.008(2) 0.001(2) -0.0013(18)
C13 0.008(2) 0.018(3) 0.019(3) -0.002(2) 0.002(2) 0.0027(19)
C14 0.007(2) 0.011(2) 0.021(3) -0.004(2) -0.001(2) 0.0005(17)
C15 0.012(2) 0.009(2) 0.025(3) -0.003(2) -0.008(2) -0.0005(18)
C16 0.013(2) 0.012(2) 0.024(3) -0.002(2) 0.001(2) 0.0017(19)
O1 0.0107(17) 0.0175(19) 0.035(3) -0.0068(18) 0.0031(17) 0.0031(14)
O2 0.0137(19) 0.0192(19) 0.045(3) -0.014(2) 0.005(2) -0.0020(15)
N2 0.013(2) 0.0104(19) 0.025(3) -0.0056(19) 0.003(2) -0.0018(16)
C17 0.010(2) 0.013(2) 0.029(3) -0.006(2) 0.000(2) 0.0028(19)
C18 0.015(3) 0.015(3) 0.034(4) -0.001(3) 0.003(3) 0.000(2)
C19 0.027(3) 0.014(3) 0.037(4) -0.006(3) 0.000(3) 0.006(2)
C20 0.026(3) 0.019(3) 0.039(4) -0.013(3) 0.007(3) 0.005(2)
C21 0.020(3) 0.021(3) 0.032(4) -0.003(3) 0.003(3) 0.001(2)
C22 0.012(2) 0.015(2) 0.024(3) -0.003(2) -0.002(2) 0.0027(19)
C23 0.025(3) 0.019(3) 0.040(4) 0.009(3) 0.007(3) 0.002(2)
C24 0.025(3) 0.023(3) 0.049(5) 0.010(3) -0.005(3) 0.002(3)
C25 0.026(3) 0.034(4) 0.075(6) 0.025(4) 0.011(4) 0.001(3)
C26 0.028(3) 0.009(2) 0.021(3) 0.001(2) -0.002(3) 0.004(2)
C27 0.023(3) 0.026(3) 0.039(4) 0.005(3) 0.004(3) 0.009(3)
C28 0.029(3) 0.019(3) 0.044(4) 0.005(3) 0.004(3) -0.004(2)
C29 0.013(2) 0.010(2) 0.026(3) -0.002(2) 0.001(2) -0.0013(18)
C30 0.011(2) 0.012(2) 0.024(3) -0.003(2) 0.003(2) -0.0008(18)
C31 0.013(2) 0.018(3) 0.028(3) -0.001(2) 0.002(2) 0.003(2)
C32 0.019(3) 0.014(3) 0.037(4) -0.001(3) 0.009(3) 0.003(2)
C33 0.023(3) 0.012(3) 0.040(4) -0.008(3) 0.012(3) -0.005(2)
C34 0.010(2) 0.020(3) 0.038(4) -0.015(3) 0.006(3) -0.004(2)
C35 0.012(2) 0.014(2) 0.033(3) -0.005(2) 0.003(2) 0.001(2)
C36 0.025(3) 0.016(3) 0.031(4) -0.003(3) -0.003(3) 0.001(2)
Cl1 0.0193(7) 0.0321(8) 0.0361(9) 0.0033(7) 0.0029(7) 0.0027(6)
Cl2 0.0301(8) 0.0190(7) 0.0591(12) -0.0007(7) 0.0047(8) -0.0003(6)
Cl3 0.0362(9) 0.0233(7) 0.0491(11) 0.0022(8) 0.0174(9) 0.0057(6)
C37 0.023(8) 0.030(13) 0.093(17) 0.040(13) 0.016(10) 0.009(9)
Cl4 0.045(3) 0.058(5) 0.047(9) 0.003(4) -0.004(4) -0.012(3)
Cl5 0.044(5) 0.043(3) 0.088(4) -0.004(3) 0.010(5) 0.012(3)
Cl6 0.097(7) 0.105(7) 0.085(6) 0.002(6) -0.022(6) 0.039(6)
C38 0.023(8) 0.030(13) 0.093(17) 0.040(13) 0.016(10) 0.009(9)
Cl41 0.045(3) 0.058(5) 0.047(9) 0.003(4) -0.004(4) -0.012(3)
Cl51 0.044(5) 0.043(3) 0.088(4) -0.004(3) 0.010(5) 0.012(3)
Cl61 0.18(2) 0.051(9) 0.145(19) 0.031(11) 0.141(19) 0.032(12)

loop_
_atom_type_symbol
_atom_type_description
_atom_type_scat_dispersion_real
_atom_type_scat_dispersion_imag
_atom_type_scat_source
C C 0.0033 0.0016 'International Tables Vol C Tables 4.2.6.8 and 6.1.1.4'
H H 0.0000 0.0000 'International Tables Vol C Tables 4.2.6.8 and 6.1.1.4'
N N 0.0061 0.0033 'International Tables Vol C Tables 4.2.6.8 and 6.1.1.4'
O O 0.0106 0.0060 'International Tables Vol C Tables 4.2.6.8 and 6.1.1.4'
Cl Cl 0.1484 0.1585 'International Tables Vol C Tables 4.2.6.8 and 6.1.1.4'

loop_
_geom_angle_atom_site_label_1
_geom_angle_atom_site_label_2
_geom_angle_atom_site_label_3
_geom_angle
_geom_angle_site_symmetry_1
_geom_angle_site_symmetry_3
C4 N1 C1 110.0(4) . .
C4 N1 H1 125.0 . .
C1 N1 H1 125.0 . .
N1 C1 C29 124.0(5) . 8_656
N1 C1 C2 107.4(4) . .
C29 C1 C2 128.2(5) 8_656 .
C3 C2 C1 107.4(5) . .
C3 C2 C5 109.5(4) . .
C1 C2 C5 142.5(5) . .
C2 C3 C4 107.2(5) . .
C2 C3 C13 109.3(4) . .
C4 C3 C13 143.1(5) . .
N1 C4 C29 124.9(5) . .
N1 C4 C3 107.7(4) . .
C29 C4 C3 127.4(5) . .
C6 C5 C14 117.4(5) . .
C6 C5 C2 138.8(5) . .
C14 C5 C2 103.7(4) . .
C5 C6 C7 119.3(5) . .
C5 C6 H6 120.3 . .
C7 C6 H6 120.3 . .
C8 C7 C6 122.4(5) . .
C8 C7 H7 118.8 . .
C6 C7 H7 118.8 . .
C7 C8 C9 119.5(5) . .
C7 C8 C15 121.9(5) . .
C9 C8 C15 118.5(5) . .
C14 C9 C10 118.2(5) . .
C14 C9 C8 118.0(5) . .
C10 C9 C8 123.7(5) . .
C11 C10 C9 119.0(5) . .
C11 C10 C16 121.8(5) . .
C9 C10 C16 119.0(5) . .
C10 C11 C12 122.4(5) . .
C10 C11 H11 118.8 . .
C12 C11 H11 118.8 . .
C13 C12 C11 119.1(5) . .
C13 C12 H12 120.5 . .
C11 C12 H12 120.5 . .
C12 C13 C14 117.9(5) . .
C12 C13 C3 137.7(5) . .
C14 C13 C3 104.3(4) . .
C9 C14 C13 123.3(5) . .
C9 C14 C5 123.3(5) . .
C13 C14 C5 113.2(4) . .
O1 C15 N2 119.5(5) . .
O1 C15 C8 124.0(5) . .
N2 C15 C8 116.4(5) . .
O2 C16 N2 120.7(5) . .
O2 C16 C10 123.2(5) . .
N2 C16 C10 116.0(4) . .
C16 N2 C15 126.4(5) . .
C16 N2 C17 115.7(4) . .
C15 N2 C17 116.5(4) . .
C22 C17 C18 122.7(5) . .
C22 C17 N2 117.0(5) . .
C18 C17 N2 120.2(6) . .
C19 C18 C17 117.1(6) . .
C19 C18 C23 121.1(5) . .
C17 C18 C23 121.7(6) . .
C20 C19 C18 121.6(5) . .
C20 C19 H19 119.2 . .
C18 C19 H19 119.2 . .
C19 C20 C21 119.6(6) . .
C19 C20 H20 120.2 . .
C21 C20 H20 120.2 . .
C22 C21 C20 120.6(6) . .
C22 C21 H21 119.7 . .
C20 C21 H21 119.7 . .
C17 C22 C21 118.4(5) . .
C17 C22 C26 122.0(5) . .
C21 C22 C26 119.6(6) . .
C18 C23 C24 112.5(5) . .
C18 C23 C25 110.3(6) . .
C24 C23 C25 109.3(5) . .
C18 C23 H23 108.2 . .
C24 C23 H23 108.2 . .
C25 C23 H23 108.2 . .
C23 C24 H24A 109.5 . .
C23 C24 H24B 109.5 . .
H24A C24 H24B 109.5 . .
C23 C24 H24C 109.5 . .
H24A C24 H24C 109.5 . .
H24B C24 H24C 109.5 . .
C23 C25 H25A 109.5 . .
C23 C25 H25B 109.5 . .
H25A C25 H25B 109.5 . .
C23 C25 H25C 109.5 . .
H25A C25 H25C 109.5 . .
H25B C25 H25C 109.5 . .
C28 C26 C22 112.4(5) . .
C28 C26 C27 111.6(5) . .
C22 C26 C27 110.5(5) . .
C28 C26 H26 107.4 . .
C22 C26 H26 107.4 . .
C27 C26 H26 107.4 . .
C26 C27 H27A 109.5 . .
C26 C27 H27B 109.5 . .
H27A C27 H27B 109.5 . .
C26 C27 H27C 109.5 . .
H27A C27 H27C 109.5 . .
H27B C27 H27C 109.5 . .
C26 C28 H28A 109.5 . .
C26 C28 H28B 109.5 . .
H28A C28 H28B 109.5 . .
C26 C28 H28C 109.5 . .
H28A C28 H28C 109.5 . .
H28B C28 H28C 109.5 . .
C4 C29 C1 124.2(5) . 7_466
C4 C29 C30 117.9(5) . .
C1 C29 C30 117.9(5) 7_466 .
C31 C30 C35 119.7(5) . .
C31 C30 C29 120.1(5) . .
C35 C30 C29 120.2(5) . .
C32 C31 C30 120.8(6) . .
C32 C31 H31 119.6 . .
C30 C31 H31 119.6 . .
C31 C32 C33 119.4(6) . .
C31 C32 H32 120.3 . .
C33 C32 H32 120.3 . .
C32 C33 C34 120.4(5) . .
C32 C33 H33 119.8 . .
C34 C33 H33 119.8 . .
C35 C34 C33 119.6(6) . .
C35 C34 H34 120.2 . .
C33 C34 H34 120.2 . .
C30 C35 C34 120.1(6) . .
C30 C35 H35 119.9 . .
C34 C35 H35 119.9 . .
Cl1 C36 Cl2 111.5(4) . .
Cl1 C36 Cl3 110.6(3) . .
Cl2 C36 Cl3 110.0(3) . .
Cl1 C36 H36 108.2 . .
Cl2 C36 H36 108.2 . .
Cl3 C36 H36 108.2 . .
Cl4 C37 Cl6 112.5(14) . .
Cl4 C37 Cl5 110.8(11) . .
Cl6 C37 Cl5 108.4(10) . .
Cl4 C37 H37 108.4 . .
Cl6 C37 H37 108.4 . .
Cl5 C37 H37 108.4 . .
Cl41 C38 Cl61 109.7(18) . .
Cl41 C38 Cl51 118(2) . .
Cl61 C38 Cl51 114.2(18) . .
Cl41 C38 H38 104.5 . .
Cl61 C38 H38 104.5 . .
Cl51 C38 H38 104.5 . .

loop_
_geom_bond_atom_site_label_1
_geom_bond_atom_site_label_2
_geom_bond_distance
_geom_bond_site_symmetry_2
N1 C4 1.371(6) .
N1 C1 1.380(7) .
N1 H1 0.8800 .
C1 C29 1.413(7) 8_656
C1 C2 1.443(7) .
C2 C3 1.394(7) .
C2 C5 1.479(7) .
C3 C4 1.445(7) .
C3 C13 1.476(8) .
C4 C29 1.400(7) .
C5 C6 1.390(7) .
C5 C14 1.430(7) .
C6 C7 1.420(8) .
C6 H6 0.9500 .
C7 C8 1.376(7) .
C7 H7 0.9500 .
C8 C9 1.415(7) .
C8 C15 1.475(7) .
C9 C14 1.389(7) .
C9 C10 1.411(7) .
C10 C11 1.385(7) .
C10 C16 1.477(7) .
C11 C12 1.417(8) .
C11 H11 0.9500 .
C12 C13 1.389(7) .
C12 H12 0.9500 .
C13 C14 1.417(7) .
C15 O1 1.223(6) .
C15 N2 1.418(6) .
C16 O2 1.201(6) .
C16 N2 1.410(7) .
N2 C17 1.456(7) .
C17 C22 1.389(9) .
C17 C18 1.407(7) .
C18 C19 1.398(9) .
C18 C23 1.521(9) .
C19 C20 1.390(10) .
C19 H19 0.9500 .
C20 C21 1.400(8) .
C20 H20 0.9500 .
C21 C22 1.396(9) .
C21 H21 0.9500 .
C22 C26 1.532(7) .
C23 C24 1.523(9) .
C23 C25 1.541(9) .
C23 H23 1.0000 .
C24 H24A 0.9800 .
C24 H24B 0.9800 .
C24 H24C 0.9800 .
C25 H25A 0.9800 .
C25 H25B 0.9800 .
C25 H25C 0.9800 .
C26 C28 1.523(9) .
C26 C27 1.537(9) .
C26 H26 1.0000 .
C27 H27A 0.9800 .
C27 H27B 0.9800 .
C27 H27C 0.9800 .
C28 H28A 0.9800 .
C28 H28B 0.9800 .
C28 H28C 0.9800 .
C29 C1 1.413(7) 7_466
C29 C30 1.496(7) .
C30 C31 1.395(8) .
C30 C35 1.397(8) .
C31 C32 1.393(8) .
C31 H31 0.9500 .
C32 C33 1.399(9) .
C32 H32 0.9500 .
C33 C34 1.402(9) .
C33 H33 0.9500 .
C34 C35 1.400(8) .
C34 H34 0.9500 .
C35 H35 0.9500 .
C36 Cl1 1.750(7) .
C36 Cl2 1.762(6) .
C36 Cl3 1.770(6) .
C36 H36 1.0000 .
C37 Cl4 1.682(19) .
C37 Cl6 1.700(17) .
C37 Cl5 1.788(16) .
C37 H37 1.0000 .
C38 Cl41 1.67(2) .
C38 Cl61 1.69(2) .
C38 Cl51 1.73(2) .
C38 H38 1.0000 .

loop_
_geom_torsion_atom_site_label_1
_geom_torsion_atom_site_label_2
_geom_torsion_atom_site_label_3
_geom_torsion_atom_site_label_4
_geom_torsion
_geom_torsion_site_symmetry_1
_geom_torsion_site_symmetry_4
C4 N1 C1 C29 -168.3(6) . 8_656
C4 N1 C1 C2 5.1(7) . .
N1 C1 C2 C3 -2.4(7) . .
C29 C1 C2 C3 170.6(6) 8_656 .
N1 C1 C2 C5 167.8(8) . .
C29 C1 C2 C5 -19.2(13) 8_656 .
C1 C2 C3 C4 -0.9(7) . .
C5 C2 C3 C4 -174.6(5) . .
C1 C2 C3 C13 173.6(5) . .
C5 C2 C3 C13 -0.1(7) . .
C1 N1 C4 C29 171.3(6) . .
C1 N1 C4 C3 -5.7(7) . .
C2 C3 C4 N1 4.0(7) . .
C13 C3 C4 N1 -167.3(8) . .
C2 C3 C4 C29 -172.9(6) . .
C13 C3 C4 C29 15.8(13) . .
C3 C2 C5 C6 174.7(7) . .
C1 C2 C5 C6 4.6(14) . .
C3 C2 C5 C14 -1.0(6) . .
C1 C2 C5 C14 -171.0(8) . .
C14 C5 C6 C7 -1.1(8) . .
C2 C5 C6 C7 -176.4(6) . .
C5 C6 C7 C8 0.7(9) . .
C6 C7 C8 C9 0.8(9) . .
C6 C7 C8 C15 176.0(5) . .
C7 C8 C9 C14 -1.7(8) . .
C15 C8 C9 C14 -177.1(5) . .
C7 C8 C9 C10 175.5(6) . .
C15 C8 C9 C10 0.1(8) . .
C14 C9 C10 C11 0.8(8) . .
C8 C9 C10 C11 -176.5(6) . .
C14 C9 C10 C16 177.2(5) . .
C8 C9 C10 C16 -0.1(8) . .
C9 C10 C11 C12 0.3(9) . .
C16 C10 C11 C12 -176.0(6) . .
C10 C11 C12 C13 -0.6(9) . .
C11 C12 C13 C14 0.0(9) . .
C11 C12 C13 C3 177.3(6) . .
C2 C3 C13 C12 -176.3(7) . .
C4 C3 C13 C12 -5.1(14) . .
C2 C3 C13 C14 1.2(7) . .
C4 C3 C13 C14 172.4(8) . .
C10 C9 C14 C13 -1.5(9) . .
C8 C9 C14 C13 175.9(5) . .
C10 C9 C14 C5 -176.1(5) . .
C8 C9 C14 C5 1.3(8) . .
C12 C13 C14 C9 1.1(9) . .
C3 C13 C14 C9 -177.0(5) . .
C12 C13 C14 C5 176.2(5) . .
C3 C13 C14 C5 -1.9(7) . .
C6 C5 C14 C9 0.1(8) . .
C2 C5 C14 C9 176.9(5) . .
C6 C5 C14 C13 -175.0(5) . .
C2 C5 C14 C13 1.8(6) . .
C7 C8 C15 O1 1.9(9) . .
C9 C8 C15 O1 177.2(5) . .
C7 C8 C15 N2 -175.4(5) . .
C9 C8 C15 N2 -0.1(8) . .
C11 C10 C16 O2 -1.9(9) . .
C9 C10 C16 O2 -178.2(6) . .
C11 C10 C16 N2 176.3(6) . .
C9 C10 C16 N2 0.0(8) . .
O2 C16 N2 C15 178.3(6) . .
C10 C16 N2 C15 0.0(8) . .
O2 C16 N2 C17 12.9(8) . .
C10 C16 N2 C17 -165.4(5) . .
O1 C15 N2 C16 -177.4(5) . .
C8 C15 N2 C16 0.0(8) . .
O1 C15 N2 C17 -12.1(8) . .
C8 C15 N2 C17 165.3(5) . .
C16 N2 C17 C22 90.8(6) . .
C15 N2 C17 C22 -76.1(6) . .
C16 N2 C17 C18 -88.0(6) . .
C15 N2 C17 C18 105.0(6) . .
C22 C17 C18 C19 1.0(8) . .
N2 C17 C18 C19 179.8(5) . .
C22 C17 C18 C23 -176.5(5) . .
N2 C17 C18 C23 2.3(8) . .
C17 C18 C19 C20 -0.8(9) . .
C23 C18 C19 C20 176.7(6) . .
C18 C19 C20 C21 -0.2(10) . .
C19 C20 C21 C22 1.1(9) . .
C18 C17 C22 C21 -0.2(8) . .
N2 C17 C22 C21 -179.0(5) . .
C18 C17 C22 C26 178.5(5) . .
N2 C17 C22 C26 -0.3(8) . .
C20 C21 C22 C17 -0.9(8) . .
C20 C21 C22 C26 -179.6(5) . .
C19 C18 C23 C24 55.6(8) . .
C17 C18 C23 C24 -126.9(6) . .
C19 C18 C23 C25 -66.8(7) . .
C17 C18 C23 C25 110.7(7) . .
C17 C22 C26 C28 122.2(6) . .
C21 C22 C26 C28 -59.2(7) . .
C17 C22 C26 C27 -112.5(6) . .
C21 C22 C26 C27 66.1(7) . .
N1 C4 C29 C1 17.7(10) . 7_466
C3 C4 C29 C1 -166.0(6) . 7_466
N1 C4 C29 C30 -161.8(6) . .
C3 C4 C29 C30 14.6(9) . .
C4 C29 C30 C31 58.2(8) . .
C1 C29 C30 C31 -121.3(6) 7_466 .
C4 C29 C30 C35 -122.8(6) . .
C1 C29 C30 C35 57.8(8) 7_466 .
C35 C30 C31 C32 -0.1(9) . .
C29 C30 C31 C32 179.0(6) . .
C30 C31 C32 C33 0.7(9) . .
C31 C32 C33 C34 0.0(9) . .
C32 C33 C34 C35 -1.3(9) . .
C31 C30 C35 C34 -1.2(9) . .
C29 C30 C35 C34 179.7(5) . .
C33 C34 C35 C30 2.0(9) . .
